data_7720793
loop_
_publ_author_name
'Hossain, Ersad'
'Sk, Ramjan'
'Sil, Sayantan'
'Pramanik, Samit'
'Ray, Partha Pratim'
'Ortega-Castro, Joaquin'
'Frontera, Antonio'
'Mir, Mohammad Hedayetullah'
'Mukhopadhyay, Subrata'

_publ_section_title
;
 Elucidating structure-property relationships in Cd(II) coordination
 polymers for enhanced charge transport properties and Schottky device
 fabrication.
;
_journal_issue 17
_journal_name_full 'Dalton transactions (Cambridge, England : 2003)'
_journal_page_first 6965
_journal_page_last 6975
_journal_paper_doi 10.1039/d6dt00393a
_journal_volume 55
_journal_year 2026
_chemical_formula_moiety 'C52 H38 Cd Cl2 N2 O6'
_chemical_formula_sum 'C52 H38 Cd Cl2 N2 O6'
_chemical_formula_weight 970.15
_space_group_crystal_system triclinic
_space_group_IT_number 2
_space_group_name_Hall '-P 1'
_space_group_name_H-M_alt 'P -1'
_atom_sites_solution_hydrogens geom
_audit_creation_date 2024-09-25
_audit_creation_method
;
Olex2 1.5
(compiled 2024.02.16 svn.r378c4104 for OlexSys, GUI svn.r6928)
;
_audit_update_record
;
2026-02-13 deposited with the CCDC.	2026-04-02 downloaded from the CCDC.
;
_cell_angle_alpha 81.5900(10)
_cell_angle_beta 86.468(2)
_cell_angle_gamma 72.9630(10)
_cell_formula_units_Z 1
_cell_length_a 8.7835(4)
_cell_length_b 11.0882(4)
_cell_length_c 12.0442(5)
_cell_measurement_reflns_used 9965
_cell_measurement_temperature 273(2)
_cell_measurement_theta_max 25.15
_cell_measurement_theta_min 2.41
_cell_volume 1109.27(8)
_computing_cell_refinement 'SAINT V8.38A (Bruker, 2018)'
_computing_data_reduction 'SAINT V8.38A (Bruker, 2018)'
_computing_molecular_graphics 'Olex2 1.5 (Dolomanov et al., 2009)'
_computing_publication_material 'Olex2 1.5 (Dolomanov et al., 2009)'
_computing_structure_refinement 'XL  (Sheldrick, 2008)'
_computing_structure_solution 'SHELXT 2014/5 (Sheldrick, 2014)'
_diffrn_ambient_temperature 273.15
_diffrn_measured_fraction_theta_full 0.999
_diffrn_measured_fraction_theta_max 0.998
_diffrn_measurement_device_type 'Bruker APEX-II CCD'
_diffrn_measurement_method '\f and \w scans'
_diffrn_radiation_type MoK\a
_diffrn_radiation_wavelength 0.71073
_diffrn_reflns_av_R_equivalents 0.1789
_diffrn_reflns_av_unetI/netI 0.0777
_diffrn_reflns_Laue_measured_fraction_full 0.999
_diffrn_reflns_Laue_measured_fraction_max 0.998
_diffrn_reflns_limit_h_max 11
_diffrn_reflns_limit_h_min -11
_diffrn_reflns_limit_k_max 14
_diffrn_reflns_limit_k_min -14
_diffrn_reflns_limit_l_max 15
_diffrn_reflns_limit_l_min -15
_diffrn_reflns_number 60044
_diffrn_reflns_point_group_measured_fraction_full 0.999
_diffrn_reflns_point_group_measured_fraction_max 0.998
_diffrn_reflns_theta_full 25.242
_diffrn_reflns_theta_max 27.494
_diffrn_reflns_theta_min 1.938
_diffrn_source_current 0.0
_diffrn_source_power 0.0
_diffrn_source_voltage 0.0
_diffrn_standards_number 0
_exptl_absorpt_coefficient_mu 0.666
_exptl_absorpt_correction_T_max 0.7455
_exptl_absorpt_correction_T_min 0.3321
_exptl_absorpt_correction_type none
_exptl_absorpt_process_details
;
SADABS-2016/2 (Bruker,2016/2) was used for absorption correction.
wR2(int) was 0.1887 before and 0.1272 after correction.
The Ratio of minimum to maximum transmission is 0.4455.
The \l/2 correction factor is Not present.
;
_exptl_crystal_density_diffrn 1.452
_exptl_crystal_description Block
_exptl_crystal_F_000 494
_exptl_crystal_size_max 0.19
_exptl_crystal_size_mid 0.16
_exptl_crystal_size_min 0.11
_refine_diff_density_max 0.964
_refine_diff_density_min -1.488
_refine_diff_density_rms 0.097
_refine_ls_extinction_method none
_refine_ls_goodness_of_fit_ref 1.031
_refine_ls_hydrogen_treatment constr
_refine_ls_matrix_type full
_refine_ls_number_parameters 287
_refine_ls_number_reflns 5097
_refine_ls_number_restraints 0
_refine_ls_restrained_S_all 1.031
_refine_ls_R_factor_all 0.0714
_refine_ls_R_factor_gt 0.0506
_refine_ls_shift/su_max 0.000
_refine_ls_shift/su_mean 0.000
_refine_ls_structure_factor_coef Fsqd
_refine_ls_weighting_details 'w=1/[\s^2^(Fo^2^)+(0.0750P)^2^] where P=(Fo^2^+2Fc^2^)/3'
_refine_ls_weighting_scheme calc
_refine_ls_wR_factor_gt 0.1250
_refine_ls_wR_factor_ref 0.1363
_reflns_Friedel_coverage 0.000
_reflns_number_gt 4002
_reflns_number_total 5097
_reflns_threshold_expression 'I > 2\s(I)'
_cod_data_source_file d6dt00393a2.cif
_cod_data_source_block sm_eh_2a_0m_a
_cod_depositor_comments 'Adding full bibliography for 7720793--7720794.cif.'
_cod_database_code 7720793
_shelx_shelxl_version_number 2016/6
_shelx_space_group_comment
;
The symmetry employed for this shelxl refinement is uniquely defined
by the following loop, which should always be used as a source of
symmetry information in preference to the above space-group names.
They are only intended as comments.
;
_olex2_refinement_description
;
1. Fixed Uiso
 At 1.2 times of:
  All C(H) groups
 At 1.5 times of:
  All C(H,H,H) groups
2.a Aromatic/amide H refined with riding coordinates:
 C25(H25), C15(H15), C7(H7), C5(H5), C2(H2), C1(H1), C10(H10), C4(H4), C6(H6),
 C18(H18), C21(H21), C13(H13), C19(H19), C11(H11), C20(H20), C12(H12)
2.b Idealised Me refined as rotating group:
 C27(H27A,H27B,H27C)
;
_olex2_submission_special_instructions 'No special instructions were received'

loop_
_space_group_symop_operation_xyz
'x, y, z'
'-x, -y, -z'

loop_
_atom_site_label
_atom_site_type_symbol
_atom_site_fract_x
_atom_site_fract_y
_atom_site_fract_z
_atom_site_U_iso_or_equiv
_atom_site_adp_type
_atom_site_occupancy
_atom_site_site_symmetry_order
_atom_site_calc_flag
_atom_site_refinement_flags_posn
_atom_site_refinement_flags_adp
_atom_site_refinement_flags_occupancy
_atom_site_disorder_assembly
_atom_site_disorder_group
Cd1 Cd 0.500000 0.000000 0.000000 0.03587(14) Uani 1 2 d S . P . .
Cl1 Cl -0.35525(11) 0.54358(9) 0.07463(10) 0.0614(3) Uani 1 1 d . . . . .
O2 O 0.3225(3) 0.1990(2) -0.0203(2) 0.0461(6) Uani 1 1 d . . . . .
N1 N 0.6371(3) 0.0592(3) 0.1309(2) 0.0416(7) Uani 1 1 d . . . . .
O1 O 0.6574(4) 0.0612(2) -0.1487(2) 0.0638(8) Uani 1 1 d . . . . .
C24 C 0.1037(4) 0.3737(3) 0.0165(3) 0.0336(7) Uani 1 1 d . . . . .
O3 O 0.1581(4) 0.1714(3) 0.1214(3) 0.0829(11) Uani 1 1 d . . . . .
C25 C -0.0559(4) 0.4023(3) 0.0483(3) 0.0374(7) Uani 1 1 d . . . . .
H25 H -0.095872 0.336505 0.081827 0.045 Uiso 1 1 calc R U . . .
C8 C 0.9745(5) 0.3009(3) 0.4875(3) 0.0445(8) Uani 1 1 d . . . . .
C9 C 0.8852(4) 0.3729(3) 0.5689(3) 0.0421(8) Uani 1 1 d . . . . .
C26 C -0.1581(4) 0.5246(3) 0.0322(3) 0.0375(7) Uani 1 1 d . . . . .
C14 C 0.9665(5) 0.4040(4) 0.6553(3) 0.0469(9) Uani 1 1 d . . . . .
C23 C 0.2037(4) 0.2361(3) 0.0407(3) 0.0401(8) Uani 1 1 d . . . . .
C15 C 1.1306(5) 0.3617(4) 0.6577(3) 0.0523(10) Uani 1 1 d . . . . .
H15 H 1.182665 0.381811 0.714267 0.063 Uiso 1 1 calc R U . . .
C7 C 0.8865(5) 0.2708(4) 0.3989(3) 0.0471(9) Uani 1 1 d . . . . .
H7 H 0.817168 0.339350 0.356268 0.057 Uiso 1 1 calc R U . . .
C17 C 1.1420(4) 0.2602(3) 0.4895(3) 0.0457(8) Uani 1 1 d . . . . .
C5 C 0.7391(5) -0.0292(4) 0.1988(3) 0.0567(10) Uani 1 1 d . . . . .
H5 H 0.752215 -0.114475 0.193152 0.068 Uiso 1 1 calc R U . . .
C3 C 0.8071(4) 0.1261(3) 0.2910(3) 0.0419(8) Uani 1 1 d . . . . .
C2 C 0.6970(4) 0.2172(3) 0.2207(3) 0.0435(8) Uani 1 1 d . . . . .
H2 H 0.677671 0.303215 0.225980 0.052 Uiso 1 1 calc R U . . .
C16 C 1.2206(5) 0.2900(4) 0.5783(3) 0.0494(9) Uani 1 1 d . . . . .
C1 C 0.6179(4) 0.1798(3) 0.1443(3) 0.0452(8) Uani 1 1 d . . . . .
H1 H 0.545721 0.242866 0.098566 0.054 Uiso 1 1 calc R U . . .
C10 C 0.7155(5) 0.4141(4) 0.5720(3) 0.0537(10) Uani 1 1 d . . . . .
H10 H 0.659808 0.393406 0.517887 0.064 Uiso 1 1 calc R U . . .
C4 C 0.8266(5) 0.0001(4) 0.2773(3) 0.0574(11) Uani 1 1 d . . . . .
H4 H 0.898897 -0.064921 0.321246 0.069 Uiso 1 1 calc R U . . .
C6 C 0.8972(5) 0.1571(4) 0.3749(3) 0.0522(9) Uani 1 1 d . . . . .
H6 H 0.969898 0.089087 0.415606 0.063 Uiso 1 1 calc R U . . .
C18 C 1.2401(5) 0.1910(4) 0.4074(3) 0.0554(10) Uani 1 1 d . . . . .
H18 H 1.192793 0.174926 0.346345 0.067 Uiso 1 1 calc R U . . .
C21 C 1.3896(5) 0.2440(4) 0.5839(4) 0.0663(12) Uani 1 1 d . . . . .
H21 H 1.441239 0.262075 0.641810 0.080 Uiso 1 1 calc R U . . .
C13 C 0.8741(6) 0.4776(4) 0.7371(3) 0.0613(11) Uani 1 1 d . . . . .
H13 H 0.925577 0.500065 0.792572 0.074 Uiso 1 1 calc R U . . .
C19 C 1.3984(5) 0.1489(4) 0.4165(4) 0.0684(12) Uani 1 1 d . . . . .
H19 H 1.458933 0.101911 0.362844 0.082 Uiso 1 1 calc R U . . .
C11 C 0.6333(5) 0.4828(4) 0.6522(4) 0.0633(11) Uani 1 1 d . . . . .
H11 H 0.522604 0.508751 0.652111 0.076 Uiso 1 1 calc R U . . .
C20 C 1.4757(6) 0.1747(5) 0.5066(5) 0.0755(14) Uani 1 1 d . . . . .
H20 H 1.585842 0.143674 0.512231 0.091 Uiso 1 1 calc R U . . .
C12 C 0.7139(6) 0.5150(5) 0.7352(4) 0.0675(12) Uani 1 1 d . . . . .
H12 H 0.656078 0.562533 0.789433 0.081 Uiso 1 1 calc R U . . .
C27 C 0.7361(8) 0.1634(5) -0.1589(6) 0.126(3) Uani 1 1 d . . . . .
H27A H 0.773021 0.178571 -0.234933 0.189 Uiso 1 1 calc R U . . .
H27B H 0.824904 0.138074 -0.109515 0.189 Uiso 1 1 calc R U . . .
H27C H 0.661488 0.239938 -0.139002 0.189 Uiso 1 1 calc R U . . .

loop_
_atom_site_aniso_label
_atom_site_aniso_U_11
_atom_site_aniso_U_22
_atom_site_aniso_U_33
_atom_site_aniso_U_23
_atom_site_aniso_U_13
_atom_site_aniso_U_12
Cd1 0.0317(2) 0.02723(18) 0.0441(2) -0.00969(13) -0.00446(14) 0.00160(13)
Cl1 0.0316(5) 0.0419(5) 0.0990(8) 0.0024(5) 0.0089(5) -0.0001(4)
O2 0.0394(14) 0.0292(11) 0.0599(15) -0.0087(10) 0.0017(12) 0.0061(10)
N1 0.0450(17) 0.0348(14) 0.0425(16) -0.0080(12) -0.0103(13) -0.0041(13)
O1 0.0658(19) 0.0429(15) 0.0692(19) 0.0046(13) 0.0112(15) -0.0031(13)
C24 0.0314(17) 0.0288(14) 0.0364(17) -0.0097(12) -0.0054(13) 0.0016(12)
O3 0.082(2) 0.0429(16) 0.091(2) 0.0112(16) 0.0323(19) 0.0155(15)
C25 0.0361(18) 0.0263(14) 0.0456(19) -0.0050(13) -0.0015(15) -0.0022(13)
C8 0.056(2) 0.0412(18) 0.0370(18) -0.0025(15) -0.0055(16) -0.0158(16)
C9 0.044(2) 0.0436(18) 0.0367(18) -0.0024(14) -0.0063(15) -0.0099(15)
C26 0.0342(18) 0.0319(16) 0.0428(19) -0.0078(14) -0.0047(14) -0.0016(13)
C14 0.052(2) 0.048(2) 0.041(2) -0.0083(16) -0.0080(17) -0.0144(17)
C23 0.0396(19) 0.0304(15) 0.0437(19) -0.0081(14) -0.0039(15) 0.0020(14)
C15 0.057(3) 0.053(2) 0.052(2) -0.0054(18) -0.0184(19) -0.0195(19)
C7 0.049(2) 0.053(2) 0.0372(19) -0.0062(16) -0.0110(16) -0.0098(17)
C17 0.046(2) 0.0432(19) 0.047(2) -0.0024(16) -0.0011(17) -0.0136(16)
C5 0.071(3) 0.0369(19) 0.061(3) -0.0072(17) -0.020(2) -0.0107(18)
C3 0.047(2) 0.0419(18) 0.0369(18) -0.0037(14) -0.0038(15) -0.0132(16)
C2 0.050(2) 0.0319(16) 0.047(2) -0.0069(14) -0.0055(16) -0.0075(15)
C16 0.046(2) 0.0439(19) 0.059(2) -0.0001(17) -0.0072(18) -0.0165(17)
C1 0.049(2) 0.0378(17) 0.044(2) -0.0047(15) -0.0116(16) -0.0034(15)
C10 0.051(2) 0.060(2) 0.047(2) -0.0079(18) -0.0088(18) -0.0108(19)
C4 0.071(3) 0.0395(19) 0.058(2) -0.0005(17) -0.027(2) -0.0072(18)
C6 0.064(3) 0.049(2) 0.044(2) 0.0017(17) -0.0167(18) -0.0169(19)
C18 0.058(3) 0.052(2) 0.055(2) -0.0044(18) 0.005(2) -0.0160(19)
C21 0.047(3) 0.071(3) 0.082(3) 0.001(2) -0.014(2) -0.022(2)
C13 0.076(3) 0.065(3) 0.046(2) -0.0210(19) -0.008(2) -0.017(2)
C19 0.058(3) 0.059(3) 0.082(3) -0.008(2) 0.018(2) -0.012(2)
C11 0.051(3) 0.070(3) 0.060(3) -0.011(2) 0.001(2) -0.002(2)
C20 0.043(3) 0.067(3) 0.109(4) 0.001(3) 0.001(3) -0.012(2)
C12 0.069(3) 0.075(3) 0.052(2) -0.023(2) 0.004(2) -0.005(2)
C27 0.156(6) 0.054(3) 0.151(6) 0.005(3) 0.078(5) -0.031(4)

loop_
_atom_type_symbol
_atom_type_description
_atom_type_scat_dispersion_real
_atom_type_scat_dispersion_imag
_atom_type_scat_source
C C 0.0033 0.0016 'International Tables Vol C Tables 4.2.6.8 and 6.1.1.4'
H H 0.0000 0.0000 'International Tables Vol C Tables 4.2.6.8 and 6.1.1.4'
Cd Cd -0.8075 1.2024 'International Tables Vol C Tables 4.2.6.8 and 6.1.1.4'
Cl Cl 0.1484 0.1585 'International Tables Vol C Tables 4.2.6.8 and 6.1.1.4'
N N 0.0061 0.0033 'International Tables Vol C Tables 4.2.6.8 and 6.1.1.4'
O O 0.0106 0.0060 'International Tables Vol C Tables 4.2.6.8 and 6.1.1.4'

loop_
_geom_angle_atom_site_label_1
_geom_angle_atom_site_label_2
_geom_angle_atom_site_label_3
_geom_angle
_geom_angle_site_symmetry_1
_geom_angle_site_symmetry_3
_geom_angle_publ_flag
O2 Cd1 O2 180.0 2_655 . ?
O2 Cd1 N1 90.23(9) . . ?
O2 Cd1 N1 89.78(9) . 2_655 ?
O2 Cd1 N1 89.77(9) 2_655 . ?
O2 Cd1 N1 90.22(9) 2_655 2_655 ?
O2 Cd1 O1 89.08(9) 2_655 . ?
O2 Cd1 O1 90.92(9) 2_655 2_655 ?
O2 Cd1 O1 90.92(9) . . ?
O2 Cd1 O1 89.08(9) . 2_655 ?
N1 Cd1 N1 180.0 . 2_655 ?
N1 Cd1 O1 92.34(11) 2_655 2_655 ?
N1 Cd1 O1 87.66(11) 2_655 . ?
N1 Cd1 O1 92.34(11) . . ?
N1 Cd1 O1 87.66(11) . 2_655 ?
O1 Cd1 O1 180.0 . 2_655 ?
C23 O2 Cd1 125.7(2) . . ?
C5 N1 Cd1 120.2(2) . . ?
C1 N1 Cd1 123.2(2) . . ?
C1 N1 C5 116.6(3) . . ?
C27 O1 Cd1 128.4(3) . . ?
C25 C24 C26 116.5(3) . 2_565 ?
C25 C24 C23 117.5(3) . . ?
C26 C24 C23 126.0(3) 2_565 . ?
C24 C25 H25 118.6 . . ?
C26 C25 C24 122.7(3) . . ?
C26 C25 H25 118.6 . . ?
C9 C8 C7 117.9(3) . . ?
C17 C8 C9 120.9(3) . . ?
C17 C8 C7 121.2(3) . . ?
C8 C9 C14 119.3(3) . . ?
C8 C9 C10 123.1(3) . . ?
C10 C9 C14 117.6(3) . . ?
C24 C26 Cl1 122.3(2) 2_565 . ?
C25 C26 Cl1 116.9(3) . . ?
C25 C26 C24 120.8(3) . 2_565 ?
C15 C14 C9 119.4(3) . . ?
C15 C14 C13 122.0(4) . . ?
C13 C14 C9 118.6(4) . . ?
O2 C23 C24 118.0(3) . . ?
O3 C23 O2 126.2(3) . . ?
O3 C23 C24 115.8(3) . . ?
C14 C15 H15 119.0 . . ?
C14 C15 C16 122.0(3) . . ?
C16 C15 H15 119.0 . . ?
C8 C7 H7 116.9 . . ?
C6 C7 C8 126.3(4) . . ?
C6 C7 H7 116.9 . . ?
C8 C17 C16 118.9(3) . . ?
C8 C17 C18 123.8(3) . . ?
C18 C17 C16 117.3(4) . . ?
N1 C5 H5 118.6 . . ?
N1 C5 C4 122.9(3) . . ?
C4 C5 H5 118.6 . . ?
C2 C3 C6 123.8(3) . . ?
C4 C3 C2 115.7(3) . . ?
C4 C3 C6 120.6(3) . . ?
C3 C2 H2 120.0 . . ?
C1 C2 C3 120.0(3) . . ?
C1 C2 H2 120.0 . . ?
C15 C16 C17 119.5(4) . . ?
C15 C16 C21 121.3(4) . . ?
C21 C16 C17 119.2(4) . . ?
N1 C1 C2 124.4(3) . . ?
N1 C1 H1 117.8 . . ?
C2 C1 H1 117.8 . . ?
C9 C10 H10 119.3 . . ?
C11 C10 C9 121.4(4) . . ?
C11 C10 H10 119.3 . . ?
C5 C4 C3 120.5(4) . . ?
C5 C4 H4 119.7 . . ?
C3 C4 H4 119.7 . . ?
C7 C6 C3 126.8(4) . . ?
C7 C6 H6 116.6 . . ?
C3 C6 H6 116.6 . . ?
C17 C18 H18 119.3 . . ?
C19 C18 C17 121.4(4) . . ?
C19 C18 H18 119.3 . . ?
C16 C21 H21 119.6 . . ?
C20 C21 C16 120.9(4) . . ?
C20 C21 H21 119.6 . . ?
C14 C13 H13 119.4 . . ?
C12 C13 C14 121.1(4) . . ?
C12 C13 H13 119.4 . . ?
C18 C19 H19 119.5 . . ?
C18 C19 C20 121.1(4) . . ?
C20 C19 H19 119.5 . . ?
C10 C11 H11 119.7 . . ?
C10 C11 C12 120.6(4) . . ?
C12 C11 H11 119.7 . . ?
C21 C20 C19 120.0(4) . . ?
C21 C20 H20 120.0 . . ?
C19 C20 H20 120.0 . . ?
C13 C12 C11 120.5(4) . . ?
C13 C12 H12 119.7 . . ?
C11 C12 H12 119.7 . . ?
O1 C27 H27A 109.5 . . ?
O1 C27 H27B 109.5 . . ?
O1 C27 H27C 109.5 . . ?
H27A C27 H27B 109.5 . . ?
H27A C27 H27C 109.5 . . ?
H27B C27 H27C 109.5 . . ?

loop_
_geom_bond_atom_site_label_1
_geom_bond_atom_site_label_2
_geom_bond_distance
_geom_bond_site_symmetry_2
_geom_bond_publ_flag
Cd1 O2 2.287(2) 2_655 ?
Cd1 O2 2.287(2) . ?
Cd1 N1 2.317(3) 2_655 ?
Cd1 N1 2.317(3) . ?
Cd1 O1 2.339(3) . ?
Cd1 O1 2.339(3) 2_655 ?
Cl1 C26 1.735(3) . ?
O2 C23 1.242(4) . ?
N1 C5 1.332(4) . ?
N1 C1 1.331(4) . ?
O1 C27 1.478(6) . ?
C24 C25 1.385(4) . ?
C24 C26 1.390(4) 2_565 ?
C24 C23 1.518(4) . ?
O3 C23 1.239(4) . ?
C25 H25 0.9300 . ?
C25 C26 1.384(4) . ?
C8 C9 1.407(5) . ?
C8 C7 1.485(5) . ?
C8 C17 1.407(5) . ?
C9 C14 1.432(5) . ?
C9 C10 1.425(5) . ?
C14 C15 1.380(5) . ?
C14 C13 1.430(5) . ?
C15 H15 0.9300 . ?
C15 C16 1.391(6) . ?
C7 H7 0.9300 . ?
C7 C6 1.310(5) . ?
C17 C16 1.434(5) . ?
C17 C18 1.428(5) . ?
C5 H5 0.9300 . ?
C5 C4 1.385(5) . ?
C3 C2 1.397(5) . ?
C3 C4 1.389(5) . ?
C3 C6 1.458(5) . ?
C2 H2 0.9300 . ?
C2 C1 1.363(5) . ?
C16 C21 1.424(5) . ?
C1 H1 0.9300 . ?
C10 H10 0.9300 . ?
C10 C11 1.357(6) . ?
C4 H4 0.9300 . ?
C6 H6 0.9300 . ?
C18 H18 0.9300 . ?
C18 C19 1.337(6) . ?
C21 H21 0.9300 . ?
C21 C20 1.346(7) . ?
C13 H13 0.9300 . ?
C13 C12 1.346(6) . ?
C19 H19 0.9300 . ?
C19 C20 1.420(7) . ?
C11 H11 0.9300 . ?
C11 C12 1.403(6) . ?
C20 H20 0.9300 . ?
C12 H12 0.9300 . ?
C27 H27A 0.9600 . ?
C27 H27B 0.9600 . ?
C27 H27C 0.9600 . ?

loop_
_geom_torsion_atom_site_label_1
_geom_torsion_atom_site_label_2
_geom_torsion_atom_site_label_3
_geom_torsion_atom_site_label_4
_geom_torsion
_geom_torsion_site_symmetry_1
_geom_torsion_site_symmetry_2
_geom_torsion_site_symmetry_3
_geom_torsion_site_symmetry_4
_geom_torsion_publ_flag
Cd1 O2 C23 C24 177.5(2) . . . . ?
Cd1 O2 C23 O3 -2.0(6) . . . . ?
Cd1 N1 C5 C4 178.9(3) . . . . ?
Cd1 N1 C1 C2 179.9(3) . . . . ?
N1 C5 C4 C3 2.0(7) . . . . ?
C24 C25 C26 Cl1 178.9(3) . . . . ?
C24 C25 C26 C24 -0.6(6) . . . 2_565 ?
C25 C24 C23 O2 153.4(3) . . . . ?
C25 C24 C23 O3 -27.1(5) . . . . ?
C8 C9 C14 C15 -0.7(5) . . . . ?
C8 C9 C14 C13 179.8(4) . . . . ?
C8 C9 C10 C11 179.6(4) . . . . ?
C8 C7 C6 C3 177.5(4) . . . . ?
C8 C17 C16 C15 -2.2(5) . . . . ?
C8 C17 C16 C21 177.0(3) . . . . ?
C8 C17 C18 C19 -176.4(4) . . . . ?
C9 C8 C7 C6 -124.1(4) . . . . ?
C9 C8 C17 C16 2.0(5) . . . . ?
C9 C8 C17 C18 -177.6(3) . . . . ?
C9 C14 C15 C16 0.4(6) . . . . ?
C9 C14 C13 C12 1.4(6) . . . . ?
C9 C10 C11 C12 -0.3(7) . . . . ?
C26 C24 C25 C26 0.6(5) 2_565 . . . ?
C26 C24 C23 O2 -28.5(5) 2_565 . . . ?
C26 C24 C23 O3 151.1(4) 2_565 . . . ?
C14 C9 C10 C11 1.5(6) . . . . ?
C14 C15 C16 C17 1.1(6) . . . . ?
C14 C15 C16 C21 -178.2(4) . . . . ?
C14 C13 C12 C11 -0.2(7) . . . . ?
C23 C24 C25 C26 179.0(3) . . . . ?
C15 C14 C13 C12 -178.1(4) . . . . ?
C15 C16 C21 C20 -180.0(4) . . . . ?
C7 C8 C9 C14 -179.7(3) . . . . ?
C7 C8 C9 C10 2.2(5) . . . . ?
C7 C8 C17 C16 -178.9(3) . . . . ?
C7 C8 C17 C18 1.5(5) . . . . ?
C17 C8 C9 C14 -0.5(5) . . . . ?
C17 C8 C9 C10 -178.7(3) . . . . ?
C17 C8 C7 C6 56.7(6) . . . . ?
C17 C16 C21 C20 0.8(6) . . . . ?
C17 C18 C19 C20 -1.9(7) . . . . ?
C5 N1 C1 C2 1.1(6) . . . . ?
C3 C2 C1 N1 0.2(6) . . . . ?
C2 C3 C4 C5 -0.6(6) . . . . ?
C2 C3 C6 C7 2.0(6) . . . . ?
C16 C17 C18 C19 3.9(6) . . . . ?
C16 C21 C20 C19 1.4(7) . . . . ?
C1 N1 C5 C4 -2.3(6) . . . . ?
C10 C9 C14 C15 177.6(3) . . . . ?
C10 C9 C14 C13 -2.0(5) . . . . ?
C10 C11 C12 C13 -0.4(7) . . . . ?
C4 C3 C2 C1 -0.5(5) . . . . ?
C4 C3 C6 C7 -177.6(4) . . . . ?
C6 C3 C2 C1 179.9(4) . . . . ?
C6 C3 C4 C5 179.0(4) . . . . ?
C18 C17 C16 C15 177.4(3) . . . . ?
C18 C17 C16 C21 -3.4(5) . . . . ?
C18 C19 C20 C21 -0.9(7) . . . . ?
C13 C14 C15 C16 179.9(4) . . . . ?
